data_4116633
loop_
_publ_author_name
'Douglas E. Berning'
'Bruce C. Noll'
'Daniel L. DuBois'

_publ_section_title
;
 Relative Hydride, Proton, and Hydrogen Atom Transfer Abilities of
 [HM(diphosphine)2]PF6 Complexes (M = Pt, Ni)
;
_journal_name_full 'Journal of the American Chemical Society'
_journal_page_first 11432
_journal_page_last 11447
_journal_paper_doi 10.1021/ja991888y
_journal_volume 121
_journal_year 1999
_chemical_formula_sum 'C14 H36 B2 F8 Ni P4'
_chemical_formula_weight 560.64
_chemical_name_systematic
;
 ?
;
_space_group_IT_number 14
_symmetry_cell_setting monoclinic
_symmetry_space_group_name_Hall '-P 2yn'
_symmetry_space_group_name_H-M 'P 1 21/n 1'
_atom_sites_solution_hydrogens refall
_atom_sites_solution_primary direct
_atom_sites_solution_secondary difmap
_audit_creation_method SHELXL-97
_cell_angle_alpha 90.00
_cell_angle_beta 101.136(7)
_cell_angle_gamma 90.00
_cell_formula_units_Z 4
_cell_length_a 9.8371(13)
_cell_length_b 16.764(3)
_cell_length_c 14.8801(18)
_cell_measurement_reflns_used 7583
_cell_measurement_temperature 160(2)
_cell_measurement_theta_max 30.81
_cell_measurement_theta_min 1.85
_cell_volume 2407.7(6)
_computing_cell_refinement 'Siemens SAINT'
_computing_data_collection 'Siemens SMART'
_computing_data_reduction 'Siemens SAINT'
_computing_molecular_graphics 'Siemens SHELXTL'
_computing_publication_material 'Siemens SHELXTL'
_computing_structure_refinement 'SHELXL-97 (Sheldrick, 1997)'
_computing_structure_solution 'SHELXS-97 (Sheldrick, 1990)'
_diffrn_ambient_temperature 160(2)
_diffrn_measured_fraction_theta_full 0.935
_diffrn_measured_fraction_theta_max 0.935
_diffrn_measurement_device_type 'Siemens SMART CCD'
_diffrn_measurement_method '\w scans'
_diffrn_radiation_monochromator graphite
_diffrn_radiation_source 'sealed tube'
_diffrn_radiation_type MoK\a
_diffrn_radiation_wavelength 0.71073
_diffrn_reflns_av_R_equivalents 0.0177
_diffrn_reflns_av_sigmaI/netI 0.0188
_diffrn_reflns_limit_h_max 13
_diffrn_reflns_limit_h_min -14
_diffrn_reflns_limit_k_max 23
_diffrn_reflns_limit_k_min 0
_diffrn_reflns_limit_l_max 20
_diffrn_reflns_limit_l_min 0
_diffrn_reflns_number 21377
_diffrn_reflns_theta_full 30.81
_diffrn_reflns_theta_max 30.81
_diffrn_reflns_theta_min 1.85
_exptl_absorpt_coefficient_mu 1.133
_exptl_absorpt_correction_T_max 0.71
_exptl_absorpt_correction_T_min 0.66
_exptl_absorpt_correction_type multi-scan
_exptl_crystal_colour 'deep red'
_exptl_crystal_density_diffrn 1.547
_exptl_crystal_description block
_exptl_crystal_F_000 1160
_exptl_crystal_size_max 0.41
_exptl_crystal_size_mid 0.41
_exptl_crystal_size_min 0.32
_refine_diff_density_max 0.698
_refine_diff_density_min -0.491
_refine_diff_density_rms 0.060
_refine_ls_extinction_method none
_refine_ls_goodness_of_fit_ref 1.034
_refine_ls_hydrogen_treatment mixed
_refine_ls_matrix_type full
_refine_ls_number_parameters 436
_refine_ls_number_reflns 7057
_refine_ls_number_restraints 0
_refine_ls_restrained_S_all 1.034
_refine_ls_R_factor_all 0.0354
_refine_ls_R_factor_gt 0.0286
_refine_ls_shift/su_max 0.002
_refine_ls_shift/su_mean 0.000
_refine_ls_structure_factor_coef Fsqd
_refine_ls_weighting_details 'calc w=1/[\s^2^(Fo^2^)+(0.0308P)^2^+1.7342P] where P=(Fo^2^+2Fc^2^)/3'
_refine_ls_weighting_scheme calc
_refine_ls_wR_factor_gt 0.0672
_refine_ls_wR_factor_ref 0.0716
_reflns_number_gt 6203
_reflns_number_total 7057
_reflns_threshold_expression >2sigma(I)
_cod_data_source_file ja991888y_4.cif
_cod_data_source_block '[Ni(dmpp)2](BF4)2'
_cod_database_code 4116633

loop_
_symmetry_equiv_pos_as_xyz
'x, y, z'
'-x+1/2, y+1/2, -z+1/2'
'-x, -y, -z'
'x-1/2, -y-1/2, z-1/2'

loop_
_atom_site_label
_atom_site_type_symbol
_atom_site_fract_x
_atom_site_fract_y
_atom_site_fract_z
_atom_site_U_iso_or_equiv
_atom_site_adp_type
_atom_site_occupancy
_atom_site_symmetry_multiplicity
_atom_site_calc_flag
_atom_site_refinement_flags
_atom_site_disorder_assembly
_atom_site_disorder_group
Ni Ni 0.773159(17) 0.249318(10) 0.082026(11) 0.01452(5) Uani 1 1 d . . .
P1 P 0.68352(4) 0.35415(2) 0.13717(3) 0.01937(8) Uani 1 1 d . A .
P3 P 0.93097(4) 0.15296(2) 0.09820(2) 0.01744(7) Uani 1 1 d . A .
P4 P 0.59782(4) 0.16590(2) 0.07052(3) 0.01815(7) Uani 1 1 d . A .
C1 C 0.5496(2) 0.34917(11) 0.20571(14) 0.0334(4) Uani 1 1 d . . .
H1A H 0.552(3) 0.3979(17) 0.2372(18) 0.057(7) Uiso 1 1 d . . .
H1B H 0.569(2) 0.3067(14) 0.2488(16) 0.037(6) Uiso 1 1 d . . .
H1C H 0.463(2) 0.3413(14) 0.1703(16) 0.040(6) Uiso 1 1 d . . .
C2 C 0.8296(2) 0.38870(14) 0.22201(14) 0.0372(4) Uani 1 1 d . . .
H2A H 0.809(3) 0.4413(18) 0.246(2) 0.067(8) Uiso 1 1 d . . .
H2B H 0.908(3) 0.3931(15) 0.1968(17) 0.047(7) Uiso 1 1 d . . .
H2C H 0.841(3) 0.3553(16) 0.2670(19) 0.053(7) Uiso 1 1 d . . .
P2 P 0.89782(13) 0.33044(7) 0.01122(9) 0.01903(17) Uani 0.892(5) 1 d P A 1
C3 C 0.6286(4) 0.4399(3) 0.0636(3) 0.0361(10) Uani 0.892(5) 1 d P A 1
H3A H 0.529(3) 0.4320(14) 0.0429(16) 0.029(6) Uiso 0.892(5) 1 d P A 1
H3B H 0.644(3) 0.4834(17) 0.1017(18) 0.042(7) Uiso 0.892(5) 1 d P A 1
C4 C 0.6881(2) 0.44520(13) -0.02368(16) 0.0372(6) Uani 0.892(5) 1 d P A 1
H4A H 0.644(3) 0.4039(17) -0.072(2) 0.051(8) Uiso 0.892(5) 1 d P A 1
H4B H 0.664(3) 0.4985(17) -0.0504(19) 0.050(8) Uiso 0.892(5) 1 d P A 1
C5 C 0.8447(2) 0.43501(11) -0.00243(15) 0.0315(5) Uani 0.892(5) 1 d P A 1
H5A H 0.889(2) 0.4642(14) 0.0528(16) 0.027(5) Uiso 0.892(5) 1 d P A 1
H5B H 0.888(3) 0.4546(16) -0.0508(19) 0.045(7) Uiso 0.892(5) 1 d P A 1
C6 C 1.0844(3) 0.34169(15) 0.04477(18) 0.0277(4) Uani 0.892(5) 1 d P A 1
H6A H 1.112(3) 0.3787(16) 0.0029(18) 0.044(7) Uiso 0.892(5) 1 d P A 1
H6B H 1.129(3) 0.2937(16) 0.0398(17) 0.036(6) Uiso 0.892(5) 1 d P A 1
H6C H 1.109(2) 0.3634(14) 0.1078(17) 0.032(6) Uiso 0.892(5) 1 d P A 1
C7 C 0.8658(3) 0.2962(2) -0.10783(15) 0.0306(5) Uani 0.892(5) 1 d P A 1
H7A H 0.908(4) 0.330(2) -0.142(2) 0.069(10) Uiso 0.892(5) 1 d P A 1
H7B H 0.777(3) 0.3020(18) -0.129(2) 0.051(8) Uiso 0.892(5) 1 d P A 1
H7C H 0.900(4) 0.2472(19) -0.112(2) 0.054(10) Uiso 0.892(5) 1 d P A 1
P2' P 0.8671(10) 0.3234(6) -0.0119(7) 0.0194(14) Uani 0.108(5) 1 d P A 2
C3' C 0.606(3) 0.4314(16) 0.0570(15) 0.004(3) Uiso 0.108(5) 1 d P A 2
H3'1 H 0.5444 0.4086 0.0025 0.005 Uiso 0.108(5) 1 calc PR A 2
H3'2 H 0.5541 0.4710 0.0864 0.005 Uiso 0.108(5) 1 calc PR A 2
C4' C 0.7585(16) 0.4725(9) 0.0295(11) 0.027(4) Uiso 0.108(5) 1 d P A 2
H4'1 H 0.7442 0.5283 0.0078 0.033 Uiso 0.108(5) 1 calc PR A 2
H4'2 H 0.8370 0.4704 0.0823 0.033 Uiso 0.108(5) 1 calc PR A 2
C5' C 0.7799(15) 0.4174(8) -0.0457(10) 0.020(3) Uiso 0.108(5) 1 d P A 2
H5'1 H 0.8337 0.4463 -0.0851 0.025 Uiso 0.108(5) 1 calc PR A 2
H5'2 H 0.6880 0.4052 -0.0836 0.025 Uiso 0.108(5) 1 calc PR A 2
C6' C 1.043(2) 0.3560(12) 0.0266(13) 0.025(4) Uiso 0.108(5) 1 d P A 2
H6'1 H 1.1042 0.3095 0.0389 0.030 Uiso 0.108(5) 1 calc PR A 2
H6'2 H 1.0496 0.3875 0.0827 0.030 Uiso 0.108(5) 1 calc PR A 2
H6'3 H 1.0717 0.3889 -0.0210 0.030 Uiso 0.108(5) 1 calc PR A 2
C7' C 0.852(3) 0.2685(19) -0.118(2) 0.041(7) Uiso 0.108(5) 1 d P A 2
H7'1 H 0.9069 0.2950 -0.1578 0.049 Uiso 0.108(5) 1 calc PR A 2
H7'2 H 0.7545 0.2669 -0.1491 0.049 Uiso 0.108(5) 1 calc PR A 2
H7'3 H 0.8860 0.2140 -0.1051 0.049 Uiso 0.108(5) 1 calc PR A 2
C8 C 1.07526(17) 0.18263(11) 0.18776(12) 0.0283(3) Uani 1 1 d . . .
H8A H 1.134(3) 0.1411(18) 0.199(2) 0.066(8) Uiso 1 1 d . . .
H8B H 1.040(3) 0.1937(17) 0.239(2) 0.061(8) Uiso 1 1 d . . .
H8C H 1.116(3) 0.2289(18) 0.172(2) 0.064(8) Uiso 1 1 d . . .
C9 C 1.00925(19) 0.12091(10) 0.00281(12) 0.0284(3) Uani 1 1 d . . .
H9A H 1.075(2) 0.0809(13) 0.0264(15) 0.035(6) Uiso 1 1 d . . .
H9B H 1.056(2) 0.1641(14) -0.0194(16) 0.042(6) Uiso 1 1 d . . .
H9C H 0.936(2) 0.0996(13) -0.0460(15) 0.032(5) Uiso 1 1 d . . .
C10 C 0.88242(16) 0.05802(9) 0.14315(11) 0.0225(3) Uani 1 1 d . . .
H10A H 0.960(2) 0.0232(12) 0.1443(14) 0.028(5) Uiso 1 1 d . . .
H10B H 0.877(2) 0.0684(12) 0.2057(14) 0.030(5) Uiso 1 1 d . . .
C11 C 0.74911(16) 0.02169(9) 0.08929(11) 0.0232(3) Uani 1 1 d . A .
H11A H 0.746(2) -0.0355(12) 0.1060(13) 0.027(5) Uiso 1 1 d . . .
H11B H 0.749(2) 0.0234(12) 0.0256(14) 0.025(5) Uiso 1 1 d . . .
C12 C 0.62129(16) 0.06318(9) 0.11093(11) 0.0232(3) Uani 1 1 d . . .
H12A H 0.624(2) 0.0654(12) 0.1761(14) 0.025(5) Uiso 1 1 d . . .
H12B H 0.537(2) 0.0358(13) 0.0852(14) 0.033(5) Uiso 1 1 d . . .
C13 C 0.55242(19) 0.15730(11) -0.05359(11) 0.0299(3) Uani 1 1 d . . .
H13A H 0.476(3) 0.1215(16) -0.0694(18) 0.055(7) Uiso 1 1 d . . .
H13B H 0.628(3) 0.1373(14) -0.0767(16) 0.043(6) Uiso 1 1 d . . .
H13C H 0.532(2) 0.2089(15) -0.0793(16) 0.045(6) Uiso 1 1 d . . .
C14 C 0.43230(17) 0.18818(11) 0.10212(15) 0.0334(4) Uani 1 1 d . . .
H14A H 0.375(2) 0.1467(14) 0.0818(16) 0.040(6) Uiso 1 1 d . . .
H14B H 0.394(3) 0.2362(14) 0.0733(17) 0.043(6) Uiso 1 1 d . . .
H14C H 0.447(2) 0.1912(14) 0.1677(16) 0.038(6) Uiso 1 1 d . . .
B1 B 1.2213(2) 0.47113(12) 0.27074(13) 0.0308(4) Uani 1 1 d . . .
F1 F 1.21409(19) 0.38884(8) 0.27221(11) 0.0672(4) Uani 1 1 d . . .
F2 F 1.09911(14) 0.50043(11) 0.22147(11) 0.0669(4) Uani 1 1 d . . .
F3 F 1.24426(17) 0.50030(9) 0.35992(8) 0.0587(4) Uani 1 1 d . . .
F4 F 1.32844(13) 0.49515(8) 0.22910(9) 0.0495(3) Uani 1 1 d . . .
B2 B 0.7743(2) 0.18299(14) 0.36421(15) 0.0375(4) Uani 1 1 d . . .
F5 F 0.8790(2) 0.15877(10) 0.43159(15) 0.0893(6) Uani 1 1 d . . .
F6 F 0.67966(19) 0.12283(12) 0.34455(13) 0.0886(7) Uani 1 1 d . . .
F7 F 0.8236(2) 0.20345(10) 0.28622(12) 0.0823(6) Uani 1 1 d . . .
F8 F 0.71692(15) 0.25071(8) 0.39523(9) 0.0502(3) Uani 1 1 d . . .

loop_
_atom_site_aniso_label
_atom_site_aniso_U_11
_atom_site_aniso_U_22
_atom_site_aniso_U_33
_atom_site_aniso_U_23
_atom_site_aniso_U_13
_atom_site_aniso_U_12
Ni 0.01420(8) 0.01322(8) 0.01657(8) 0.00026(6) 0.00401(6) 0.00085(6)
P1 0.02040(17) 0.01607(15) 0.02229(17) -0.00221(12) 0.00570(13) 0.00217(12)
P3 0.01596(15) 0.01657(15) 0.01995(16) -0.00054(12) 0.00387(12) 0.00252(12)
P4 0.01540(15) 0.01741(15) 0.02136(16) -0.00028(12) 0.00283(12) -0.00095(12)
C1 0.0342(9) 0.0323(9) 0.0390(9) -0.0056(7) 0.0204(8) 0.0035(7)
C2 0.0362(10) 0.0451(11) 0.0292(9) -0.0152(8) 0.0037(7) -0.0084(8)
P2 0.0186(4) 0.0193(3) 0.0199(4) 0.0017(3) 0.0055(3) -0.0019(3)
C3 0.033(2) 0.0224(16) 0.056(2) 0.0099(12) 0.0152(15) 0.0088(13)
C4 0.0374(11) 0.0352(11) 0.0399(12) 0.0191(9) 0.0097(9) 0.0112(9)
C5 0.0341(10) 0.0225(8) 0.0401(11) 0.0092(8) 0.0128(9) -0.0009(7)
C6 0.0192(9) 0.0299(10) 0.0349(11) -0.0013(9) 0.0079(9) -0.0054(9)
C7 0.0342(12) 0.0368(13) 0.0207(9) 0.0039(9) 0.0053(8) -0.0047(10)
P2' 0.015(3) 0.021(2) 0.021(4) 0.005(2) 0.001(2) -0.005(2)
C8 0.0217(7) 0.0299(8) 0.0306(8) -0.0009(6) -0.0017(6) -0.0003(6)
C9 0.0312(8) 0.0258(7) 0.0313(8) -0.0026(6) 0.0143(7) 0.0044(6)
C10 0.0246(7) 0.0177(6) 0.0246(7) 0.0034(5) 0.0029(5) 0.0035(5)
C11 0.0289(7) 0.0163(6) 0.0247(7) 0.0000(5) 0.0058(6) -0.0001(5)
C12 0.0242(7) 0.0175(6) 0.0284(7) 0.0018(5) 0.0068(6) -0.0034(5)
C13 0.0319(8) 0.0306(8) 0.0231(7) -0.0013(6) -0.0048(6) -0.0032(7)
C14 0.0190(7) 0.0317(8) 0.0519(11) -0.0031(8) 0.0124(7) -0.0007(6)
B1 0.0320(9) 0.0342(9) 0.0259(8) 0.0004(7) 0.0046(7) -0.0070(7)
F1 0.1097(13) 0.0354(7) 0.0622(9) -0.0014(6) 0.0305(9) -0.0125(8)
F2 0.0341(7) 0.0938(12) 0.0680(10) 0.0191(8) -0.0019(6) 0.0015(7)
F3 0.0847(11) 0.0631(9) 0.0286(6) -0.0098(6) 0.0113(6) -0.0179(7)
F4 0.0403(7) 0.0636(8) 0.0479(7) -0.0002(6) 0.0168(5) -0.0131(6)
B2 0.0357(10) 0.0438(11) 0.0356(10) -0.0087(9) 0.0136(8) -0.0054(9)
F5 0.0829(12) 0.0548(9) 0.1096(15) -0.0035(9) -0.0329(11) 0.0191(9)
F6 0.0809(12) 0.1060(14) 0.0893(12) -0.0569(11) 0.0424(10) -0.0575(11)
F7 0.1272(16) 0.0674(10) 0.0746(11) -0.0044(8) 0.0750(11) 0.0060(10)
F8 0.0562(8) 0.0568(8) 0.0423(7) -0.0034(5) 0.0215(6) 0.0126(6)

loop_
_atom_type_symbol
_atom_type_description
_atom_type_scat_dispersion_real
_atom_type_scat_dispersion_imag
_atom_type_scat_source
C C 0.0033 0.0016 'International Tables Vol C Tables 4.2.6.8 and 6.1.1.4'
H H 0.0000 0.0000 'International Tables Vol C Tables 4.2.6.8 and 6.1.1.4'
B B 0.0013 0.0007 'International Tables Vol C Tables 4.2.6.8 and 6.1.1.4'
F F 0.0171 0.0103 'International Tables Vol C Tables 4.2.6.8 and 6.1.1.4'
P P 0.1023 0.0942 'International Tables Vol C Tables 4.2.6.8 and 6.1.1.4'
Ni Ni 0.3393 1.1124 'International Tables Vol C Tables 4.2.6.8 and 6.1.1.4'

loop_
_geom_angle_atom_site_label_1
_geom_angle_atom_site_label_2
_geom_angle_atom_site_label_3
_geom_angle
P1 Ni P4 99.926(18)
P1 Ni P2' 91.9(3)
P4 Ni P2' 136.7(3)
P1 Ni P3 149.834(17)
P4 Ni P3 93.851(19)
P2' Ni P3 96.2(3)
P1 Ni P2 89.18(3)
P4 Ni P2 147.74(4)
P2' Ni P2 11.1(2)
P3 Ni P2 93.34(3)
C2 P1 C1 100.77(10)
C2 P1 C3 105.59(17)
C1 P1 C3 102.12(15)
C2 P1 C3' 113.8(7)
C1 P1 C3' 98.2(8)
C3 P1 C3' 8.4(8)
C2 P1 Ni 101.20(7)
C1 P1 Ni 124.06(6)
C3 P1 Ni 120.04(15)
C3' P1 Ni 118.1(7)
C8 P3 C9 105.31(9)
C8 P3 C10 101.09(8)
C9 P3 C10 102.02(8)
C8 P3 Ni 108.11(6)
C9 P3 Ni 121.46(6)
C10 P3 Ni 116.55(5)
C14 P4 C13 102.83(9)
C14 P4 C12 99.86(8)
C13 P4 C12 104.50(8)
C14 P4 Ni 125.21(6)
C13 P4 Ni 99.46(6)
C12 P4 Ni 121.79(5)
C6 P2 C5 100.53(12)
C6 P2 C7 105.91(12)
C5 P2 C7 101.58(14)
C6 P2 Ni 123.55(10)
C5 P2 Ni 117.79(8)
C7 P2 Ni 105.01(10)
C4 C3 P1 116.0(3)
C5 C4 C3 110.9(2)
C4 C5 P2 112.74(14)
C6' P2' C7' 110.1(13)
C6' P2' C5' 101.4(9)
C7' P2' C5' 104.1(12)
C6' P2' Ni 117.8(8)
C7' P2' Ni 107.1(10)
C5' P2' Ni 115.5(6)
C4' C3' P1 99.3(13)
C5' C4' C3' 100.3(13)
C4' C5' P2' 117.1(11)
C11 C10 P3 114.51(10)
C12 C11 C10 111.54(12)
C11 C12 P4 114.71(10)
F2 B1 F1 108.90(17)
F2 B1 F4 108.74(16)
F1 B1 F4 110.10(17)
F2 B1 F3 110.38(18)
F1 B1 F3 109.59(16)
F4 B1 F3 109.12(16)
F5 B2 F6 109.1(2)
F5 B2 F7 110.8(2)
F6 B2 F7 109.77(19)
F5 B2 F8 107.43(18)
F6 B2 F8 111.85(18)
F7 B2 F8 107.90(19)

loop_
_geom_bond_atom_site_label_1
_geom_bond_atom_site_label_2
_geom_bond_distance
Ni P1 2.1952(4)
Ni P4 2.2013(4)
Ni P2' 2.202(10)
Ni P3 2.2210(4)
Ni P2 2.2277(12)
P1 C2 1.8149(19)
P1 C1 1.8168(17)
P1 C3 1.824(4)
P1 C3' 1.83(3)
P3 C8 1.8187(17)
P3 C9 1.8217(16)
P3 C10 1.8253(15)
P4 C14 1.8187(17)
P4 C13 1.8199(17)
P4 C12 1.8239(15)
P2 C6 1.816(3)
P2 C5 1.829(2)
P2 C7 1.831(3)
C3 C4 1.527(5)
C4 C5 1.522(3)
P2' C6' 1.80(2)
P2' C7' 1.81(3)
P2' C5' 1.818(17)
C3' C4' 1.77(3)
C4' C5' 1.50(2)
C10 C11 1.525(2)
C11 C12 1.525(2)
B1 F2 1.372(2)
B1 F1 1.382(2)
B1 F4 1.382(2)
B1 F3 1.391(2)
B2 F5 1.354(3)
B2 F6 1.365(3)
B2 F7 1.385(3)
B2 F8 1.386(3)
